data_4072447
loop_
_publ_author_name
'Klamo, Sara B.'
'Wendt, Ola F.'
'Henling, Larry M.'
'Day, Michael W.'
'Bercaw, John E.'

_publ_section_title
;
 Dialkyl and Methyl-Alkyl Zirconocenes:&#x00A0; Synthesis and
 Characterization of Zirconocene-Alkyls That Model the Polymeryl Chain in
 Alkene Polymerizations
;
_journal_issue 12
_journal_name_full Organometallics
_journal_page_first 3018
_journal_paper_doi 10.1021/om0601302
_journal_volume 26
_journal_year 2007
_chemical_formula_sum 'C19 H30 Zr'
_chemical_formula_weight 349.65
_chemical_name_systematic
; 
 ? 
;
_space_group_IT_number 13
_symmetry_cell_setting monoclinic
_symmetry_space_group_name_Hall '-P 2yc'
_symmetry_space_group_name_H-M 'P 1 2/c 1'
_atom_sites_solution_hydrogens geom
_atom_sites_solution_primary 'Patterson method'
_atom_sites_solution_secondary difmap
_audit_creation_method SHELXL-97
_cell_angle_alpha 90.00
_cell_angle_beta 109.532(2)
_cell_angle_gamma 90.00
_cell_formula_units_Z 8
_cell_length_a 17.658(3)
_cell_length_b 8.2098(13)
_cell_length_c 25.878(4)
_cell_measurement_reflns_used 19519
_cell_measurement_temperature 98(2)
_cell_measurement_theta_max 28.50
_cell_measurement_theta_min 2.38
_cell_volume 3535.6(10)
_computing_cell_refinement 'Bruker SMART'
_computing_data_collection 'Bruker SMART'
_computing_data_reduction 'Bruker SAINT v6.2'
_computing_molecular_graphics 'Bruker SHELXTL'
_computing_publication_material 'Bruker SHELXTL'
_computing_structure_refinement 'SHELXL-97 (Sheldrick, 1997)'
_computing_structure_solution 'SHELXS-97 (Sheldrick, 1990)'
_diffrn_ambient_temperature 98(2)
_diffrn_measured_fraction_theta_full 0.944
_diffrn_measured_fraction_theta_max 0.944
_diffrn_measurement_device_type 'CCD area detector'
_diffrn_measurement_method 'omega scans at 9 f settings'
_diffrn_radiation_monochromator graphite
_diffrn_radiation_source 'fine-focus sealed tube'
_diffrn_radiation_type MoK\a
_diffrn_radiation_wavelength 0.71073
_diffrn_reflns_av_R_equivalents 0.2107
_diffrn_reflns_av_sigmaI/netI 0.1006
_diffrn_reflns_limit_h_max 23
_diffrn_reflns_limit_h_min -22
_diffrn_reflns_limit_k_max 10
_diffrn_reflns_limit_k_min -10
_diffrn_reflns_limit_l_max 34
_diffrn_reflns_limit_l_min -34
_diffrn_reflns_number 81002
_diffrn_reflns_theta_full 28.52
_diffrn_reflns_theta_max 28.52
_diffrn_reflns_theta_min 1.71
_exptl_absorpt_coefficient_mu 0.613
_exptl_absorpt_correction_T_max 0.9148
_exptl_absorpt_correction_T_min 0.8575
_exptl_absorpt_correction_type none
_exptl_crystal_colour 'Pale yellow'
_exptl_crystal_density_diffrn 1.314
_exptl_crystal_density_method 'not measured'
_exptl_crystal_description Block
_exptl_crystal_F_000 1472
_exptl_crystal_size_max 0.26
_exptl_crystal_size_mid 0.19
_exptl_crystal_size_min 0.15
_refine_diff_density_max 1.045
_refine_diff_density_min -1.567
_refine_diff_density_rms 0.124
_refine_ls_extinction_method none
_refine_ls_goodness_of_fit_ref 1.217
_refine_ls_hydrogen_treatment Riding
_refine_ls_matrix_type 'Full matrix'
_refine_ls_number_parameters 369
_refine_ls_number_reflns 8478
_refine_ls_number_restraints 0
_refine_ls_restrained_S_all 1.217
_refine_ls_R_factor_all 0.0991
_refine_ls_R_factor_gt 0.0571
_refine_ls_shift/su_max 0.002
_refine_ls_shift/su_mean 0.000
_refine_ls_structure_factor_coef Fsqd
_refine_ls_weighting_details w=1/s^2^(Fo^2^)
_refine_ls_weighting_scheme sigma
_refine_ls_wR_factor_gt 0.0876
_refine_ls_wR_factor_ref 0.0958
_reflns_number_gt 5799
_reflns_number_total 8478
_reflns_threshold_expression >2sigma(I)
_cod_data_source_file om0601302si20060210_073242.cif
_cod_data_source_block sbk01
_cod_depositor_comments
;
The following automatic conversions were performed:

'_symmetry_cell_setting' value 'Monoclinic' changed to 'monoclinic'
according to /home/saulius/struct/CIF-dictionaries/cif_core.dic
dictionary named 'cif_core.dic' version 2.4.1 from
2010-06-29.

'_refine_ls_weighting_scheme' value 'Sigma' changed to
'sigma' according to
/home/saulius/struct/CIF-dictionaries/cif_core.dic dictionary named
'cif_core.dic' version 2.4.1 from 2010-06-29.

Automatic conversion script
Id: cif_fix_values 1715 2011-07-08 13:25:40Z adriana 

The following automatic conversions were performed:

'_atom_sites_solution_secondary' value 'Difference Fourier map' was
changed to 'difmap'.

'_atom_sites_solution_hydrogens' value 'Geometric positions' was
changed to 'geom'.

Automatic conversion script
Id: cif_fix_values 6452 2018-10-05 10:23:21Z andrius 
;
_cod_original_cell_volume 3535.7(10)
_cod_original_sg_symbol_H-M P2/c
_cod_database_code 4072447

loop_
_symmetry_equiv_pos_as_xyz
'x, y, z'
'-x, y, -z+1/2'
'-x, -y, -z'
'x, -y, z-1/2'

loop_
_atom_site_label
_atom_site_type_symbol
_atom_site_fract_x
_atom_site_fract_y
_atom_site_fract_z
_atom_site_U_iso_or_equiv
_atom_site_adp_type
_atom_site_occupancy
_atom_site_symmetry_multiplicity
_atom_site_calc_flag
_atom_site_refinement_flags
Zr1 Zr 0.749867(18) 0.61765(3) 0.369892(12) 0.01561(9) Uani 1 1 d .
C1A C 0.7214(2) 0.4999(4) 0.45087(14) 0.0264(8) Uani 1 1 d .
H1A H 0.7585 0.5253 0.4860 0.032 Uiso 1 1 calc R
C2A C 0.6529(2) 0.5925(4) 0.42199(14) 0.0276(8) Uani 1 1 d .
H2A H 0.6353 0.6898 0.4344 0.033 Uiso 1 1 calc R
C3A C 0.6155(2) 0.5140(4) 0.37147(15) 0.0259(8) Uani 1 1 d .
H3A H 0.5680 0.5494 0.3436 0.031 Uiso 1 1 calc R
C4A C 0.6606(2) 0.3735(4) 0.36923(14) 0.0240(8) Uani 1 1 d .
H4A H 0.6491 0.2988 0.3396 0.029 Uiso 1 1 calc R
C5A C 0.7255(2) 0.3639(4) 0.41888(14) 0.0230(7) Uani 1 1 d .
H5A H 0.7651 0.2805 0.4289 0.028 Uiso 1 1 calc R
C6A C 0.7973(2) 0.8511(4) 0.43710(16) 0.0352(9) Uani 1 1 d .
H6A H 0.7880 0.8452 0.4712 0.042 Uiso 1 1 calc R
C7A C 0.7448(2) 0.9169(4) 0.38781(18) 0.0374(10) Uani 1 1 d .
H7A H 0.6931 0.9614 0.3825 0.045 Uiso 1 1 calc R
C8A C 0.7821(2) 0.9050(4) 0.34827(17) 0.0335(9) Uani 1 1 d .
H8A H 0.7604 0.9415 0.3114 0.040 Uiso 1 1 calc R
C9A C 0.8557(2) 0.8311(4) 0.37171(14) 0.0261(8) Uani 1 1 d .
H9A H 0.8934 0.8080 0.3537 0.031 Uiso 1 1 calc R
C10A C 0.8656(2) 0.7961(4) 0.42647(15) 0.0272(8) Uani 1 1 d .
H10A H 0.9107 0.7440 0.4520 0.033 Uiso 1 1 calc R
C11A C 0.6636(2) 0.6584(4) 0.28229(13) 0.0247(8) Uani 1 1 d .
H11A H 0.6938 0.6979 0.2592 0.037 Uiso 1 1 calc R
H11B H 0.6230 0.7392 0.2828 0.037 Uiso 1 1 calc R
H11C H 0.6371 0.5554 0.2675 0.037 Uiso 1 1 calc R
C12A C 0.83213(18) 0.4514(4) 0.34436(13) 0.0192(7) Uani 1 1 d .
H12A H 0.7943 0.3619 0.3277 0.023 Uiso 1 1 calc R
H12B H 0.8364 0.5130 0.3126 0.023 Uiso 1 1 calc R
C13A C 0.91243(19) 0.3566(4) 0.36098(13) 0.0182(7) Uani 1 1 d .
C14A C 0.91827(19) 0.2435(4) 0.40993(13) 0.0199(7) Uani 1 1 d .
H14A H 0.8676 0.1808 0.4010 0.024 Uiso 1 1 calc R
H14B H 0.9622 0.1646 0.4139 0.024 Uiso 1 1 calc R
C15A C 0.9332(2) 0.3273(4) 0.46497(13) 0.0258(8) Uani 1 1 d .
H15A H 0.9874 0.3741 0.4776 0.039 Uiso 1 1 calc R
H15B H 0.9283 0.2475 0.4919 0.039 Uiso 1 1 calc R
H15C H 0.8935 0.4141 0.4609 0.039 Uiso 1 1 calc R
C16A C 0.98294(18) 0.4785(4) 0.37624(14) 0.0209(7) Uani 1 1 d .
H16A H 0.9775 0.5478 0.3439 0.025 Uiso 1 1 calc R
H16B H 0.9781 0.5504 0.4057 0.025 Uiso 1 1 calc R
C17A C 1.0678(2) 0.4030(4) 0.39556(15) 0.0281(8) Uani 1 1 d .
H17A H 1.0732 0.3284 0.4261 0.042 Uiso 1 1 calc R
H17B H 1.1080 0.4898 0.4076 0.042 Uiso 1 1 calc R
H17C H 1.0762 0.3429 0.3652 0.042 Uiso 1 1 calc R
C18A C 0.9148(2) 0.2431(4) 0.31357(14) 0.0239(8) Uani 1 1 d .
H18A H 0.9682 0.1902 0.3245 0.029 Uiso 1 1 calc R
H18B H 0.8743 0.1561 0.3093 0.029 Uiso 1 1 calc R
C19A C 0.8992(2) 0.3240(4) 0.25764(14) 0.0306(8) Uani 1 1 d .
H19A H 0.8446 0.3684 0.2445 0.046 Uiso 1 1 calc R
H19B H 0.9052 0.2430 0.2314 0.046 Uiso 1 1 calc R
H19C H 0.9380 0.4123 0.2612 0.046 Uiso 1 1 calc R
Zr2 Zr 0.605591(18) 1.09894(3) 0.139296(12) 0.01617(9) Uani 1 1 d .
C1B C 0.45512(19) 1.0569(4) 0.10356(14) 0.0227(7) Uani 1 1 d .
H1B H 0.4224 1.1507 0.0918 0.027 Uiso 1 1 calc R
C2B C 0.48638(19) 0.9595(4) 0.07092(13) 0.0208(7) Uani 1 1 d .
H2B H 0.4783 0.9757 0.0331 0.025 Uiso 1 1 calc R
C3B C 0.53172(19) 0.8336(4) 0.10395(14) 0.0237(8) Uani 1 1 d .
H3B H 0.5598 0.7503 0.0924 0.028 Uiso 1 1 calc R
C4B C 0.52812(19) 0.8527(4) 0.15659(14) 0.0250(8) Uani 1 1 d .
H4B H 0.5533 0.7842 0.1871 0.030 Uiso 1 1 calc R
C5B C 0.4808(2) 0.9910(4) 0.15703(14) 0.0261(8) Uani 1 1 d .
H5B H 0.4685 1.0320 0.1876 0.031 Uiso 1 1 calc R
C6B C 0.5702(2) 1.3873(4) 0.10974(18) 0.0378(10) Uani 1 1 d .
H6B H 0.5246 1.4314 0.1164 0.045 Uiso 1 1 calc R
C7B C 0.5695(2) 1.3062(4) 0.06245(16) 0.0335(9) Uani 1 1 d .
H7B H 0.5237 1.2854 0.0311 0.040 Uiso 1 1 calc R
C8B C 0.6487(2) 1.2607(4) 0.06950(15) 0.0278(8) Uani 1 1 d .
H8B H 0.6660 1.2035 0.0435 0.033 Uiso 1 1 calc R
C9B C 0.6981(2) 1.3136(4) 0.12118(15) 0.0258(8) Uani 1 1 d .
H9B H 0.7545 1.2977 0.1364 0.031 Uiso 1 1 calc R
C10B C 0.6503(3) 1.3935(4) 0.14636(17) 0.0369(10) Uani 1 1 d .
H10B H 0.6680 1.4429 0.1816 0.044 Uiso 1 1 calc R
C11B C 0.6277(2) 1.1609(4) 0.23010(13) 0.0250(8) Uani 1 1 d .
H11D H 0.6259 1.0608 0.2503 0.038 Uiso 1 1 calc R
H11E H 0.5860 1.2362 0.2327 0.038 Uiso 1 1 calc R
H11F H 0.6805 1.2121 0.2459 0.038 Uiso 1 1 calc R
C12B C 0.71510(19) 0.9398(4) 0.15621(13) 0.0190(7) Uani 1 1 d .
H12C H 0.7538 1.0025 0.1862 0.023 Uiso 1 1 calc R
H12D H 0.6993 0.8477 0.1751 0.023 Uiso 1 1 calc R
C13B C 0.77406(18) 0.8512(3) 0.13271(12) 0.0162(7) Uani 1 1 d .
C14B C 0.72664(19) 0.7369(4) 0.08563(13) 0.0206(7) Uani 1 1 d .
H14C H 0.7655 0.6652 0.0766 0.025 Uiso 1 1 calc R
H14D H 0.6918 0.6665 0.0992 0.025 Uiso 1 1 calc R
C15B C 0.6741(2) 0.8187(4) 0.03272(13) 0.0261(8) Uani 1 1 d .
H15D H 0.6388 0.8987 0.0413 0.039 Uiso 1 1 calc R
H15E H 0.6414 0.7361 0.0078 0.039 Uiso 1 1 calc R
H15F H 0.7083 0.8738 0.0152 0.039 Uiso 1 1 calc R
C16B C 0.8222(2) 0.9780(4) 0.11269(14) 0.0223(7) Uani 1 1 d .
H16C H 0.7840 1.0460 0.0842 0.027 Uiso 1 1 calc R
H16D H 0.8505 1.0503 0.1438 0.027 Uiso 1 1 calc R
C17B C 0.8843(2) 0.9074(4) 0.08915(16) 0.0312(8) Uani 1 1 d .
H17D H 0.9262 0.8502 0.1182 0.047 Uiso 1 1 calc R
H17E H 0.9086 0.9960 0.0747 0.047 Uiso 1 1 calc R
H17F H 0.8577 0.8309 0.0596 0.047 Uiso 1 1 calc R
C18B C 0.83117(19) 0.7406(4) 0.17793(13) 0.0226(7) Uani 1 1 d .
H18C H 0.7979 0.6611 0.1896 0.027 Uiso 1 1 calc R
H18D H 0.8652 0.6781 0.1614 0.027 Uiso 1 1 calc R
C19B C 0.8860(2) 0.8267(4) 0.22889(14) 0.0291(8) Uani 1 1 d .
H19D H 0.9217 0.9015 0.2185 0.044 Uiso 1 1 calc R
H19E H 0.9183 0.7457 0.2548 0.044 Uiso 1 1 calc R
H19F H 0.8534 0.8882 0.2462 0.044 Uiso 1 1 calc R

loop_
_atom_site_aniso_label
_atom_site_aniso_U_11
_atom_site_aniso_U_22
_atom_site_aniso_U_33
_atom_site_aniso_U_23
_atom_site_aniso_U_13
_atom_site_aniso_U_12
Zr1 0.01580(17) 0.01365(14) 0.01610(16) 0.00097(13) 0.00365(12) -0.00047(12)
C1A 0.033(2) 0.0264(18) 0.0222(18) 0.0048(15) 0.0123(16) -0.0008(14)
C2A 0.033(2) 0.0238(17) 0.034(2) 0.0004(16) 0.0210(17) 0.0030(15)
C3A 0.0161(19) 0.0297(18) 0.032(2) 0.0066(16) 0.0083(15) -0.0030(14)
C4A 0.029(2) 0.0212(17) 0.0267(18) -0.0011(15) 0.0154(15) -0.0074(14)
C5A 0.0239(19) 0.0205(17) 0.0276(18) 0.0084(15) 0.0127(15) 0.0007(13)
C6A 0.046(3) 0.031(2) 0.034(2) -0.0141(18) 0.0206(19) -0.0154(17)
C7A 0.021(2) 0.0152(17) 0.073(3) -0.0135(18) 0.012(2) -0.0016(13)
C8A 0.031(2) 0.0172(17) 0.042(2) 0.0047(17) -0.0016(18) -0.0062(15)
C9A 0.026(2) 0.0164(15) 0.036(2) -0.0026(16) 0.0099(16) -0.0083(13)
C10A 0.025(2) 0.0186(17) 0.0281(19) -0.0028(15) -0.0050(15) -0.0027(13)
C11A 0.022(2) 0.0265(17) 0.0249(18) 0.0014(15) 0.0069(15) -0.0011(13)
C12A 0.0185(18) 0.0166(15) 0.0213(16) -0.0036(14) 0.0051(14) -0.0028(12)
C13A 0.0187(18) 0.0161(15) 0.0205(16) -0.0005(13) 0.0075(13) 0.0002(12)
C14A 0.0185(19) 0.0169(15) 0.0235(17) 0.0001(14) 0.0058(14) -0.0014(12)
C15A 0.025(2) 0.0258(17) 0.0238(18) 0.0034(15) 0.0048(15) -0.0006(14)
C16A 0.0195(19) 0.0159(15) 0.0258(18) 0.0016(14) 0.0056(14) -0.0011(12)
C17A 0.021(2) 0.0281(18) 0.0331(19) 0.0039(16) 0.0058(15) 0.0003(14)
C18A 0.025(2) 0.0186(16) 0.0284(19) -0.0042(15) 0.0098(15) -0.0016(13)
C19A 0.036(2) 0.0312(18) 0.0271(19) -0.0040(17) 0.0144(16) 0.0013(16)
Zr2 0.01623(18) 0.01435(15) 0.01826(16) 0.00040(13) 0.00621(12) 0.00091(12)
C1B 0.0160(19) 0.0231(16) 0.0279(18) 0.0011(15) 0.0057(14) 0.0001(13)
C2B 0.0197(19) 0.0221(16) 0.0176(16) -0.0005(14) 0.0023(14) -0.0022(13)
C3B 0.0126(18) 0.0190(15) 0.035(2) -0.0031(15) 0.0024(15) -0.0032(12)
C4B 0.0168(19) 0.0258(18) 0.0242(18) 0.0100(15) -0.0039(14) -0.0055(13)
C5B 0.018(2) 0.042(2) 0.0191(17) -0.0053(16) 0.0079(14) -0.0090(15)
C6B 0.039(2) 0.0150(16) 0.074(3) 0.012(2) 0.038(2) 0.0082(15)
C7B 0.029(2) 0.0242(18) 0.042(2) 0.0105(18) 0.0048(18) -0.0013(15)
C8B 0.040(2) 0.0159(16) 0.032(2) 0.0076(15) 0.0176(17) 0.0018(14)
C9B 0.024(2) 0.0169(16) 0.036(2) 0.0068(16) 0.0089(16) 0.0003(13)
C10B 0.058(3) 0.0154(16) 0.045(2) -0.0034(17) 0.028(2) -0.0095(17)
C11B 0.025(2) 0.0262(17) 0.0234(17) -0.0038(15) 0.0067(14) -0.0012(14)
C12B 0.0184(18) 0.0172(15) 0.0200(16) 0.0029(13) 0.0047(13) 0.0013(12)
C13B 0.0154(17) 0.0144(15) 0.0194(16) 0.0005(13) 0.0064(13) 0.0020(11)
C14B 0.0210(19) 0.0194(16) 0.0200(17) 0.0001(14) 0.0052(14) 0.0032(12)
C15B 0.030(2) 0.0261(17) 0.0201(17) -0.0016(15) 0.0060(15) 0.0056(14)
C16B 0.0229(19) 0.0192(16) 0.0248(18) 0.0009(14) 0.0078(14) 0.0010(13)
C17B 0.032(2) 0.0276(18) 0.042(2) -0.0015(17) 0.0227(18) 0.0019(15)
C18B 0.0194(19) 0.0207(16) 0.0271(18) 0.0024(15) 0.0072(15) 0.0051(13)
C19B 0.024(2) 0.0301(18) 0.0268(18) -0.0009(16) 0.0008(15) 0.0065(15)

loop_
_atom_type_symbol
_atom_type_description
_atom_type_scat_dispersion_real
_atom_type_scat_dispersion_imag
_atom_type_scat_source
C C 0.0033 0.0016 'International Tables Vol C Tables 4.2.6.8 and 6.1.1.4'
H H 0.0000 0.0000 'International Tables Vol C Tables 4.2.6.8 and 6.1.1.4'
Zr Zr -2.9673 0.5597 'International Tables Vol C Tables 4.2.6.8 and 6.1.1.4'

loop_
_geom_angle_atom_site_label_1
_geom_angle_atom_site_label_2
_geom_angle_atom_site_label_3
_geom_angle
_geom_angle_publ_flag
C12A Zr1 C11A 94.54(12) yes
C12A Zr1 C1A 109.97(11) ?
C11A Zr1 C1A 129.04(12) ?
C12A Zr1 C7A 135.72(13) ?
C11A Zr1 C7A 89.25(13) ?
C1A Zr1 C7A 101.17(13) ?
C12A Zr1 C2A 136.88(11) ?
C11A Zr1 C2A 101.25(12) ?
C1A Zr1 C2A 32.67(10) ?
C7A Zr1 C2A 84.75(13) ?
C12A Zr1 C8A 106.60(13) ?
C11A Zr1 C8A 76.70(12) ?
C1A Zr1 C8A 131.80(12) ?
C7A Zr1 C8A 32.09(13) ?
C2A Zr1 C8A 115.97(13) ?
C12A Zr1 C3A 120.10(11) ?
C11A Zr1 C3A 75.44(12) ?
C1A Zr1 C3A 53.60(11) ?
C7A Zr1 C3A 103.56(12) ?
C2A Zr1 C3A 32.38(11) ?
C8A Zr1 C3A 126.66(12) ?
C12A Zr1 C6A 124.28(12) ?
C11A Zr1 C6A 121.71(12) ?
C1A Zr1 C6A 80.24(12) ?
C7A Zr1 C6A 32.46(12) ?
C2A Zr1 C6A 79.76(12) ?
C8A Zr1 C6A 53.15(13) ?
C3A Zr1 C6A 109.82(12) ?
C12A Zr1 C10A 92.60(11) ?
C11A Zr1 C10A 128.72(11) ?
C1A Zr1 C10A 95.04(12) ?
C7A Zr1 C10A 53.16(11) ?
C2A Zr1 C10A 107.36(12) ?
C8A Zr1 C10A 52.69(11) ?
C3A Zr1 C10A 139.53(12) ?
C6A Zr1 C10A 31.98(12) ?
C12A Zr1 C4A 88.83(11) ?
C11A Zr1 C4A 84.43(11) ?
C1A Zr1 C4A 53.52(11) ?
C7A Zr1 C4A 135.41(12) ?
C2A Zr1 C4A 53.75(11) ?
C8A Zr1 C4A 156.34(11) ?
C3A Zr1 C4A 32.31(10) ?
C6A Zr1 C4A 131.41(12) ?
C10A Zr1 C4A 146.50(11) ?
C12A Zr1 C5A 83.27(11) ?
C11A Zr1 C5A 116.35(11) ?
C1A Zr1 C5A 32.30(11) ?
C7A Zr1 C5A 133.36(13) ?
C2A Zr1 C5A 53.75(11) ?
C8A Zr1 C5A 163.51(12) ?
C3A Zr1 C5A 53.35(11) ?
C6A Zr1 C5A 110.41(12) ?
C10A Zr1 C5A 114.91(11) ?
C4A Zr1 C5A 32.12(10) ?
C12A Zr1 C9A 83.17(12) ?
C11A Zr1 C9A 99.13(11) ?
C1A Zr1 C9A 126.86(11) ?
C7A Zr1 C9A 52.75(12) ?
C2A Zr1 C9A 132.21(11) ?
C8A Zr1 C9A 31.45(11) ?
C3A Zr1 C9A 156.16(11) ?
C6A Zr1 C9A 52.85(12) ?
C10A Zr1 C9A 31.87(11) ?
C4A Zr1 C9A 171.46(11) ?
C5A Zr1 C9A 142.81(11) ?
C5A C1A C2A 108.6(3) ?
C5A C1A Zr1 75.50(19) ?
C2A C1A Zr1 74.08(19) ?
C5A C1A H1A 125.7 ?
C2A C1A H1A 125.7 ?
Zr1 C1A H1A 116.7 ?
C3A C2A C1A 107.3(3) ?
C3A C2A Zr1 74.5(2) ?
C1A C2A Zr1 73.2(2) ?
C3A C2A H2A 126.3 ?
C1A C2A H2A 126.3 ?
Zr1 C2A H2A 118.0 ?
C2A C3A C4A 108.4(3) ?
C2A C3A Zr1 73.1(2) ?
C4A C3A Zr1 74.35(19) ?
C2A C3A H3A 125.8 ?
C4A C3A H3A 125.8 ?
Zr1 C3A H3A 118.6 ?
C5A C4A C3A 107.8(3) ?
C5A C4A Zr1 73.99(18) ?
C3A C4A Zr1 73.34(18) ?
C5A C4A H4A 126.1 ?
C3A C4A H4A 126.1 ?
Zr1 C4A H4A 118.5 ?
C1A C5A C4A 107.8(3) ?
C1A C5A Zr1 72.21(18) ?
C4A C5A Zr1 73.89(18) ?
C1A C5A H5A 126.1 ?
C4A C5A H5A 126.1 ?
Zr1 C5A H5A 119.7 ?
C10A C6A C7A 107.2(4) ?
C10A C6A Zr1 74.31(19) ?
C7A C6A Zr1 72.68(19) ?
C10A C6A H6A 126.4 ?
C7A C6A H6A 126.4 ?
Zr1 C6A H6A 118.6 ?
C8A C7A C6A 108.0(3) ?
C8A C7A Zr1 75.0(2) ?
C6A C7A Zr1 74.86(19) ?
C8A C7A H7A 126.0 ?
C6A C7A H7A 126.0 ?
Zr1 C7A H7A 116.3 ?
C9A C8A C7A 108.4(3) ?
C9A C8A Zr1 75.04(19) ?
C7A C8A Zr1 72.9(2) ?
C9A C8A H8A 125.8 ?
C7A C8A H8A 125.8 ?
Zr1 C8A H8A 118.1 ?
C8A C9A C10A 108.4(3) ?
C8A C9A Zr1 73.51(19) ?
C10A C9A Zr1 73.70(19) ?
C8A C9A H9A 125.8 ?
C10A C9A H9A 125.8 ?
Zr1 C9A H9A 118.9 ?
C9A C10A C6A 108.0(3) ?
C9A C10A Zr1 74.43(18) ?
C6A C10A Zr1 73.71(19) ?
C9A C10A H10A 126.0 ?
C6A C10A H10A 126.0 ?
Zr1 C10A H10A 117.8 ?
Zr1 C11A H11A 109.5 ?
Zr1 C11A H11B 109.5 ?
H11A C11A H11B 109.5 ?
Zr1 C11A H11C 109.5 ?
H11A C11A H11C 109.5 ?
H11B C11A H11C 109.5 ?
C13A C12A Zr1 147.8(2) ?
C13A C12A H12A 99.8 ?
Zr1 C12A H12A 99.8 ?
C13A C12A H12B 99.8 ?
Zr1 C12A H12B 99.8 ?
H12A C12A H12B 104.1 ?
C16A C13A C14A 110.7(2) ?
C16A C13A C12A 109.3(2) ?
C14A C13A C12A 109.5(3) ?
C16A C13A C18A 111.1(3) ?
C14A C13A C18A 106.0(2) ?
C12A C13A C18A 110.3(2) ?
C15A C14A C13A 116.0(2) ?
C15A C14A H14A 108.3 ?
C13A C14A H14A 108.3 ?
C15A C14A H14B 108.3 ?
C13A C14A H14B 108.3 ?
H14A C14A H14B 107.4 ?
C14A C15A H15A 109.5 ?
C14A C15A H15B 109.5 ?
H15A C15A H15B 109.5 ?
C14A C15A H15C 109.5 ?
H15A C15A H15C 109.5 ?
H15B C15A H15C 109.5 ?
C17A C16A C13A 115.8(3) ?
C17A C16A H16A 108.3 ?
C13A C16A H16A 108.3 ?
C17A C16A H16B 108.3 ?
C13A C16A H16B 108.3 ?
H16A C16A H16B 107.4 ?
C16A C17A H17A 109.5 ?
C16A C17A H17B 109.5 ?
H17A C17A H17B 109.5 ?
C16A C17A H17C 109.5 ?
H17A C17A H17C 109.5 ?
H17B C17A H17C 109.5 ?
C19A C18A C13A 116.3(3) ?
C19A C18A H18A 108.2 ?
C13A C18A H18A 108.2 ?
C19A C18A H18B 108.2 ?
C13A C18A H18B 108.2 ?
H18A C18A H18B 107.4 ?
C18A C19A H19A 109.5 ?
C18A C19A H19B 109.5 ?
H19A C19A H19B 109.5 ?
C18A C19A H19C 109.5 ?
H19A C19A H19C 109.5 ?
H19B C19A H19C 109.5 ?
C12B Zr2 C11B 95.07(12) yes
C12B Zr2 C6B 135.95(12) ?
C11B Zr2 C6B 92.43(13) ?
C12B Zr2 C2B 109.47(11) ?
C11B Zr2 C2B 129.13(12) ?
C6B Zr2 C2B 98.65(12) ?
C12B Zr2 C1B 136.13(11) ?
C11B Zr2 C1B 101.64(12) ?
C6B Zr2 C1B 83.86(12) ?
C2B Zr2 C1B 32.24(10) ?
C12B Zr2 C10B 108.28(13) ?
C11B Zr2 C10B 76.89(12) ?
C6B Zr2 C10B 32.65(13) ?
C2B Zr2 C10B 130.55(12) ?
C1B Zr2 C10B 114.90(12) ?
C12B Zr2 C7B 121.12(13) ?
C11B Zr2 C7B 124.36(12) ?
C6B Zr2 C7B 32.05(12) ?
C2B Zr2 C7B 79.77(11) ?
C1B Zr2 C7B 81.18(11) ?
C10B Zr2 C7B 53.50(13) ?
C12B Zr2 C3B 82.93(11) ?
C11B Zr2 C3B 116.52(12) ?
C6B Zr2 C3B 130.85(12) ?
C2B Zr2 C3B 32.22(10) ?
C1B Zr2 C3B 53.30(10) ?
C10B Zr2 C3B 162.36(12) ?
C7B Zr2 C3B 109.18(11) ?
C12B Zr2 C9B 82.84(11) ?
C11B Zr2 C9B 97.72(12) ?
C6B Zr2 C9B 53.12(11) ?
C2B Zr2 C9B 128.27(11) ?
C1B Zr2 C9B 133.36(11) ?
C10B Zr2 C9B 31.79(11) ?
C7B Zr2 C9B 53.12(11) ?
C3B Zr2 C9B 143.86(12) ?
C12B Zr2 C8B 89.99(12) ?
C11B Zr2 C8B 128.08(12) ?
C6B Zr2 C8B 52.75(12) ?
C2B Zr2 C8B 96.65(11) ?
C1B Zr2 C8B 109.72(11) ?
C10B Zr2 C8B 52.77(12) ?
C7B Zr2 C8B 31.92(11) ?
C3B Zr2 C8B 115.38(11) ?
C9B Zr2 C8B 31.82(11) ?
C12B Zr2 C5B 119.98(11) ?
C11B Zr2 C5B 75.86(12) ?
C6B Zr2 C5B 103.96(12) ?
C2B Zr2 C5B 53.26(11) ?
C1B Zr2 C5B 32.25(10) ?
C10B Zr2 C5B 125.82(12) ?
C7B Zr2 C5B 111.63(12) ?
C3B Zr2 C5B 53.04(11) ?
C9B Zr2 C5B 156.43(11) ?
C8B Zr2 C5B 141.82(11) ?
C12B Zr2 C4B 88.98(11) ?
C11B Zr2 C4B 85.09(12) ?
C6B Zr2 C4B 134.95(12) ?
C2B Zr2 C4B 52.87(10) ?
C1B Zr2 C4B 53.06(10) ?
C10B Zr2 C4B 155.88(13) ?
C7B Zr2 C4B 131.19(11) ?
C3B Zr2 C4B 31.65(11) ?
C9B Zr2 C4B 171.54(11) ?
C8B Zr2 C4B 146.75(11) ?
C5B Zr2 C4B 32.02(11) ?
C2B C1B C5B 108.0(3) ?
C2B C1B Zr2 73.81(19) ?
C5B C1B Zr2 74.92(19) ?
C2B C1B H1B 126.0 ?
C5B C1B H1B 126.0 ?
Zr2 C1B H1B 117.3 ?
C1B C2B C3B 108.1(3) ?
C1B C2B Zr2 73.94(18) ?
C3B C2B Zr2 74.68(17) ?
C1B C2B H2B 125.9 ?
C3B C2B H2B 125.9 ?
Zr2 C2B H2B 117.4 ?
C4B C3B C2B 108.0(3) ?
C4B C3B Zr2 74.80(18) ?
C2B C3B Zr2 73.10(17) ?
C4B C3B H3B 126.0 ?
C2B C3B H3B 126.0 ?
Zr2 C3B H3B 118.0 ?
C3B C4B C5B 108.6(3) ?
C3B C4B Zr2 73.54(19) ?
C5B C4B Zr2 73.69(19) ?
C3B C4B H4B 125.7 ?
C5B C4B H4B 125.7 ?
Zr2 C4B H4B 118.9 ?
C4B C5B C1B 107.3(3) ?
C4B C5B Zr2 74.3(2) ?
C1B C5B Zr2 72.83(19) ?
C4B C5B H5B 126.4 ?
C1B C5B H5B 126.4 ?
Zr2 C5B H5B 118.5 ?
C7B C6B C10B 108.6(3) ?
C7B C6B Zr2 75.13(19) ?
C10B C6B Zr2 74.79(19) ?
C7B C6B H6B 125.7 ?
C10B C6B H6B 125.7 ?
Zr2 C6B H6B 116.4 ?
C6B C7B C8B 107.4(3) ?
C6B C7B Zr2 72.8(2) ?
C8B C7B Zr2 74.9(2) ?
C6B C7B H7B 126.3 ?
C8B C7B H7B 126.3 ?
Zr2 C7B H7B 118.0 ?
C7B C8B C9B 108.6(3) ?
C7B C8B Zr2 73.1(2) ?
C9B C8B Zr2 74.0(2) ?
C7B C8B H8B 125.7 ?
C9B C8B H8B 125.7 ?
Zr2 C8B H8B 119.0 ?
C10B C9B C8B 108.1(3) ?
C10B C9B Zr2 73.3(2) ?
C8B C9B Zr2 74.22(19) ?
C10B C9B H9B 125.9 ?
C8B C9B H9B 125.9 ?
Zr2 C9B H9B 118.4 ?
C9B C10B C6B 107.3(4) ?
C9B C10B Zr2 74.89(19) ?
C6B C10B Zr2 72.56(19) ?
C9B C10B H10B 126.4 ?
C6B C10B H10B 126.4 ?
Zr2 C10B H10B 118.2 ?
Zr2 C11B H11D 109.5 ?
Zr2 C11B H11E 109.5 ?
H11D C11B H11E 109.5 ?
Zr2 C11B H11F 109.5 ?
H11D C11B H11F 109.5 ?
H11E C11B H11F 109.5 ?
C13B C12B Zr2 147.2(2) ?
C13B C12B H12C 100.0 ?
Zr2 C12B H12C 100.0 ?
C13B C12B H12D 100.0 ?
Zr2 C12B H12D 100.0 ?
H12C C12B H12D 104.2 ?
C16B C13B C14B 111.1(3) ?
C16B C13B C12B 109.5(2) ?
C14B C13B C12B 109.6(3) ?
C16B C13B C18B 110.8(3) ?
C14B C13B C18B 106.4(2) ?
C12B C13B C18B 109.3(3) ?
C15B C14B C13B 116.5(2) ?
C15B C14B H14C 108.2 ?
C13B C14B H14C 108.2 ?
C15B C14B H14D 108.2 ?
C13B C14B H14D 108.2 ?
H14C C14B H14D 107.3 ?
C14B C15B H15D 109.5 ?
C14B C15B H15E 109.5 ?
H15D C15B H15E 109.5 ?
C14B C15B H15F 109.5 ?
H15D C15B H15F 109.5 ?
H15E C15B H15F 109.5 ?
C17B C16B C13B 115.3(3) ?
C17B C16B H16C 108.5 ?
C13B C16B H16C 108.5 ?
C17B C16B H16D 108.5 ?
C13B C16B H16D 108.5 ?
H16C C16B H16D 107.5 ?
C16B C17B H17D 109.5 ?
C16B C17B H17E 109.5 ?
H17D C17B H17E 109.5 ?
C16B C17B H17F 109.5 ?
H17D C17B H17F 109.5 ?
H17E C17B H17F 109.5 ?
C19B C18B C13B 116.4(3) ?
C19B C18B H18C 108.2 ?
C13B C18B H18C 108.2 ?
C19B C18B H18D 108.2 ?
C13B C18B H18D 108.2 ?
H18C C18B H18D 107.3 ?
C18B C19B H19D 109.5 ?
C18B C19B H19E 109.5 ?
H19D C19B H19E 109.5 ?
C18B C19B H19F 109.5 ?
H19D C19B H19F 109.5 ?
H19E C19B H19F 109.5 ?

loop_
_geom_bond_atom_site_label_1
_geom_bond_atom_site_label_2
_geom_bond_distance
_geom_bond_publ_flag
Zr1 C12A 2.248(3) yes
Zr1 C11A 2.294(3) yes
Zr1 C1A 2.506(3) ?
Zr1 C7A 2.507(3) ?
Zr1 C2A 2.517(4) ?
Zr1 C8A 2.533(3) ?
Zr1 C3A 2.534(3) ?
Zr1 C6A 2.535(3) ?
Zr1 C10A 2.542(3) ?
Zr1 C4A 2.547(3) ?
Zr1 C5A 2.548(3) ?
Zr1 C9A 2.552(3) ?
C1A C5A 1.406(5) ?
C1A C2A 1.413(5) ?
C1A H1A 0.9500 ?
C2A C3A 1.408(5) ?
C2A H2A 0.9500 ?
C3A C4A 1.414(5) ?
C3A H3A 0.9500 ?
C4A C5A 1.410(5) ?
C4A H4A 0.9500 ?
C5A H5A 0.9500 ?
C6A C10A 1.398(5) ?
C6A C7A 1.409(5) ?
C6A H6A 0.9500 ?
C7A C8A 1.393(6) ?
C7A H7A 0.9500 ?
C8A C9A 1.378(5) ?
C8A H8A 0.9500 ?
C9A C10A 1.399(5) ?
C9A H9A 0.9500 ?
C10A H10A 0.9500 ?
C11A H11A 0.9800 ?
C11A H11B 0.9800 ?
C11A H11C 0.9800 ?
C12A C13A 1.547(4) ?
C12A H12A 0.9900 ?
C12A H12B 0.9900 ?
C13A C16A 1.543(4) ?
C13A C14A 1.546(4) ?
C13A C18A 1.552(4) ?
C14A C15A 1.523(4) ?
C14A H14A 0.9900 ?
C14A H14B 0.9900 ?
C15A H15A 0.9800 ?
C15A H15B 0.9800 ?
C15A H15C 0.9800 ?
C16A C17A 1.543(4) ?
C16A H16A 0.9900 ?
C16A H16B 0.9900 ?
C17A H17A 0.9800 ?
C17A H17B 0.9800 ?
C17A H17C 0.9800 ?
C18A C19A 1.532(5) ?
C18A H18A 0.9900 ?
C18A H18B 0.9900 ?
C19A H19A 0.9800 ?
C19A H19B 0.9800 ?
C19A H19C 0.9800 ?
Zr2 C12B 2.252(3) yes
Zr2 C11B 2.306(3) yes
Zr2 C6B 2.502(3) ?
Zr2 C2B 2.526(3) ?
Zr2 C1B 2.528(3) ?
Zr2 C10B 2.531(3) ?
Zr2 C7B 2.531(3) ?
Zr2 C3B 2.547(3) ?
Zr2 C9B 2.551(3) ?
Zr2 C8B 2.554(3) ?
Zr2 C5B 2.555(3) ?
Zr2 C4B 2.563(3) ?
C1B C2B 1.403(5) ?
C1B C5B 1.412(5) ?
C1B H1B 0.9500 ?
C2B C3B 1.408(4) ?
C2B H2B 0.9500 ?
C3B C4B 1.394(5) ?
C3B H3B 0.9500 ?
C4B C5B 1.412(5) ?
C4B H4B 0.9500 ?
C5B H5B 0.9500 ?
C6B C7B 1.390(5) ?
C6B C10B 1.415(6) ?
C6B H6B 0.9500 ?
C7B C8B 1.399(5) ?
C7B H7B 0.9500 ?
C8B C9B 1.400(5) ?
C8B H8B 0.9500 ?
C9B C10B 1.392(5) ?
C9B H9B 0.9500 ?
C10B H10B 0.9500 ?
C11B H11D 0.9800 ?
C11B H11E 0.9800 ?
C11B H11F 0.9800 ?
C12B C13B 1.551(4) ?
C12B H12C 0.9900 ?
C12B H12D 0.9900 ?
C13B C16B 1.540(4) ?
C13B C14B 1.544(4) ?
C13B C18B 1.556(4) ?
C14B C15B 1.529(4) ?
C14B H14C 0.9900 ?
C14B H14D 0.9900 ?
C15B H15D 0.9800 ?
C15B H15E 0.9800 ?
C15B H15F 0.9800 ?
C16B C17B 1.534(5) ?
C16B H16C 0.9900 ?
C16B H16D 0.9900 ?
C17B H17D 0.9800 ?
C17B H17E 0.9800 ?
C17B H17F 0.9800 ?
C18B C19B 1.524(4) ?
C18B H18C 0.9900 ?
C18B H18D 0.9900 ?
C19B H19D 0.9800 ?
C19B H19E 0.9800 ?
C19B H19F 0.9800 ?
